data_7042865
loop_
_publ_author_name
'Qu, Jingping'
'Zhang, Yahui'
'Yang, Dawei'
'Li, Ying'
'Wang, Baomin'
'Zhao, Xiangyu'

_publ_section_title
;
 Synthesis and Characterization of a Family of
 Thioether-Dithiolate-Bridged Heteronuclear Iron Complexes
;
_journal_name_full 'Dalton Trans.'
_journal_paper_doi 10.1039/C7DT00719A
_journal_year 2017
_chemical_formula_sum 'C H Cl F Fe Ni P S'
_chemical_formula_weight 245.06
_chemical_name_systematic
; 
 ? 
;
_space_group_IT_number 14
_symmetry_space_group_name_Hall '-P 2ybc'
_symmetry_space_group_name_H-M 'P 1 21/c 1'
_atom_sites_solution_hydrogens geom
_atom_sites_solution_primary direct
_atom_sites_solution_secondary difmap
_audit_creation_method SHELXL-97
_audit_update_record
;
2015-07-23 deposited with the CCDC.
2017-05-01 downloaded from the CCDC.
;
_cell_angle_alpha 90.00
_cell_angle_beta 92.5325(13)
_cell_angle_gamma 90.00
_cell_formula_units_Z 60
_cell_length_a 39.3157(14)
_cell_length_b 11.8932(5)
_cell_length_c 18.1269(6)
_cell_measurement_temperature 173(2)
_cell_volume 8467.7(5)
_computing_structure_refinement 'SHELXL-97 (Sheldrick, 1997)'
_computing_structure_solution 'SHELXS-97 (Sheldrick, 1990)'
_diffrn_ambient_temperature 173(2)
_diffrn_measured_fraction_theta_full 0.999
_diffrn_measured_fraction_theta_max 0.999
_diffrn_radiation_monochromator graphite
_diffrn_radiation_source 'fine-focus sealed tube'
_diffrn_radiation_type MoK\a
_diffrn_radiation_wavelength 0.71073
_diffrn_reflns_av_R_equivalents 0.0396
_diffrn_reflns_av_sigmaI/netI 0.0232
_diffrn_reflns_limit_h_max 46
_diffrn_reflns_limit_h_min -46
_diffrn_reflns_limit_k_max 14
_diffrn_reflns_limit_k_min -14
_diffrn_reflns_limit_l_max 21
_diffrn_reflns_limit_l_min -21
_diffrn_reflns_number 134599
_diffrn_reflns_theta_full 25.00
_diffrn_reflns_theta_max 25.00
_diffrn_reflns_theta_min 2.00
_exptl_absorpt_coefficient_mu 6.904
_exptl_crystal_density_diffrn 2.883
_exptl_crystal_density_method 'not measured'
_exptl_crystal_F_000 7080
_refine_diff_density_max 18.745
_refine_diff_density_min -1.119
_refine_diff_density_rms 0.462
_refine_ls_extinction_method none
_refine_ls_goodness_of_fit_ref 1.897
_refine_ls_hydrogen_treatment mixed
_refine_ls_matrix_type full
_refine_ls_number_parameters 937
_refine_ls_number_reflns 14898
_refine_ls_number_restraints 0
_refine_ls_restrained_S_all 1.897
_refine_ls_R_factor_all 0.1456
_refine_ls_R_factor_gt 0.1338
_refine_ls_shift/su_max 0.012
_refine_ls_shift/su_mean 0.001
_refine_ls_structure_factor_coef Fsqd
_refine_ls_weighting_details 'calc w=1/[\s^2^(Fo^2^)+(0.1322P)^2^+90.4089P] where P=(Fo^2^+2Fc^2^)/3'
_refine_ls_weighting_scheme calc
_refine_ls_wR_factor_gt 0.3841
_refine_ls_wR_factor_ref 0.3922
_reflns_number_gt 13011
_reflns_number_total 14898
_reflns_threshold_expression >2sigma(I)
_cod_data_source_file c7dt00719a2.cif
_cod_data_source_block 1
_cod_database_code 7042865

loop_
_symmetry_equiv_pos_as_xyz
'x, y, z'
'-x, y+1/2, -z+1/2'
'-x, -y, -z'
'x, -y-1/2, z-1/2'

loop_
_atom_site_label
_atom_site_type_symbol
_atom_site_fract_x
_atom_site_fract_y
_atom_site_fract_z
_atom_site_U_iso_or_equiv
_atom_site_adp_type
_atom_site_occupancy
_atom_site_symmetry_multiplicity
_atom_site_calc_flag
_atom_site_refinement_flags
_atom_site_disorder_assembly
_atom_site_disorder_group
Fe4 Fe 0.18269(4) 0.31275(13) 0.30553(9) 0.0127(4) Uani 1 1 d . A .
Fe1 Fe 0.31276(4) 0.69155(14) 0.72351(9) 0.0149(4) Uani 1 1 d . . .
Fe3 Fe 0.08880(4) 0.07600(14) 0.18732(9) 0.0131(4) Uani 1 1 d . A .
Fe2 Fe 0.41356(4) 0.93167(14) 0.80032(9) 0.0150(4) Uani 1 1 d . . .
Ni1 Ni 0.35882(4) 0.83992(12) 0.75021(8) 0.0143(4) Uani 1 1 d . . .
Ni2 Ni 0.14140(4) 0.15898(12) 0.25436(8) 0.0133(4) Uani 1 1 d . A .
S5 S 0.39358(7) 0.9363(3) 0.68407(16) 0.0196(6) Uani 1 1 d . . .
S8 S 0.12869(7) 0.1725(2) 0.13314(15) 0.0153(6) Uani 1 1 d . A .
S1 S 0.36753(7) 0.6651(2) 0.71298(17) 0.0189(6) Uani 1 1 d . . .
S4 S 0.37101(7) 0.8805(3) 0.86910(15) 0.0175(6) Uani 1 1 d . . .
S9 S 0.11061(8) -0.0818(3) 0.14183(17) 0.0206(7) Uani 1 1 d . . .
S7 S 0.10977(7) 0.0249(3) 0.29821(16) 0.0172(6) Uani 1 1 d . . .
S12 S 0.18989(8) 0.2562(3) 0.42264(15) 0.0197(6) Uani 1 1 d . A .
S2 S 0.30459(7) 0.8774(2) 0.73110(16) 0.0177(6) Uani 1 1 d . . .
S10 S 0.12763(7) 0.3098(3) 0.31804(16) 0.0171(6) Uani 1 1 d . . .
S11 S 0.19700(7) 0.1389(2) 0.26978(16) 0.0153(6) Uani 1 1 d . . .
S3 S 0.30632(9) 0.7071(3) 0.60116(17) 0.0252(7) Uani 1 1 d . . .
S6 S 0.39739(8) 1.1101(3) 0.8096(2) 0.0267(7) Uani 1 1 d . . .
P1 P 0.30584(8) 0.2302(3) 0.52057(18) 0.0227(7) Uani 1 1 d . . .
P3 P 0.43939(9) 1.3771(3) 0.6348(2) 0.0283(8) Uani 1 1 d . . .
F3 F 0.3012(2) 0.2514(8) 0.4331(4) 0.039(2) Uani 1 1 d . . .
F6 F 0.3101(2) 0.2091(7) 0.6081(4) 0.037(2) Uani 1 1 d . . .
F5 F 0.2677(2) 0.2691(9) 0.5306(5) 0.044(2) Uani 1 1 d . . .
C14 C 0.2043(3) 0.3855(10) 0.2118(7) 0.018(2) Uani 1 1 d . . .
C25 C 0.2187(3) 0.1345(11) 0.4175(7) 0.023(3) Uani 1 1 d . . .
C18 C 0.2636(3) 0.3202(12) 0.2644(8) 0.030(3) Uani 1 1 d . . .
C4 C 0.0497(3) 0.1323(12) 0.1102(7) 0.025(3) Uani 1 1 d . . .
C6 C 0.0413(3) 0.1972(12) 0.3125(7) 0.027(3) Uani 1 1 d . . .
C43 C 0.4648(3) 0.9582(11) 0.7787(7) 0.020(3) Uani 1 1 d . . .
C13 C 0.2304(3) 0.3788(10) 0.2681(7) 0.017(2) Uani 1 1 d . A .
C35 C 0.3052(3) 0.5186(10) 0.7526(7) 0.020(3) Uani 1 1 d . . .
C58 C 0.3780(3) 1.0791(12) 0.6662(8) 0.029(3) Uani 1 1 d . . .
C47 C 0.4694(4) 1.0849(13) 0.8965(8) 0.034(3) Uani 1 1 d . . .
C53 C 0.3443(4) 0.6397(13) 0.5678(8) 0.034(3) Uani 1 1 d . . .
C28 C 0.1494(3) 0.1908(12) 0.4442(7) 0.024(3) Uani 1 1 d . . .
C44 C 0.4568(3) 0.8445(11) 0.7618(7) 0.020(3) Uani 1 1 d . . .
C56 C 0.3477(3) 1.0104(11) 0.8901(9) 0.031(3) Uani 1 1 d . . .
C37 C 0.2834(4) 0.7497(13) 0.8845(7) 0.034(3) Uani 1 1 d . . .
C34 C 0.2746(3) 0.5624(11) 0.7195(8) 0.027(3) Uani 1 1 d . . .
C19 C 0.2071(3) 0.3386(13) 0.1358(7) 0.028(3) Uani 1 1 d . A .
C57 C 0.3651(4) 1.1317(12) 0.7338(9) 0.032(3) Uani 1 1 d . . .
C31 C 0.3130(3) 0.5866(10) 0.8180(7) 0.021(3) Uani 1 1 d . . .
C33 C 0.2634(3) 0.6530(11) 0.7603(7) 0.022(3) Uani 1 1 d . . .
C54 C 0.3760(4) 0.6687(12) 0.6134(8) 0.031(3) Uani 1 1 d . . .
C27 C 0.1213(3) 0.2674(13) 0.4133(7) 0.028(3) Uani 1 1 d . A .
C40 C 0.3253(4) 0.4187(11) 0.7315(9) 0.035(3) Uani 1 1 d . . .
C20 C 0.1467(3) 0.4918(11) 0.1923(8) 0.028(3) Uani 1 1 d . . .
C17 C 0.2396(4) 0.4655(13) 0.4011(8) 0.033(3) Uani 1 1 d . . .
C52 C 0.2949(4) 0.9226(12) 0.6361(8) 0.030(3) Uani 1 1 d . . .
C15 C 0.1775(3) 0.4555(11) 0.2363(7) 0.021(3) Uani 1 1 d . A .
C10 C 0.0595(3) 0.3330(11) 0.1649(8) 0.027(3) Uani 1 1 d . . .
C50 C 0.4385(3) 0.6721(12) 0.8408(8) 0.031(3) Uani 1 1 d . . .
C11 C 0.1867(3) 0.4900(9) 0.3099(7) 0.021(3) Uani 1 1 d . . .
C39 C 0.2570(4) 0.5141(14) 0.6511(8) 0.039(4) Uani 1 1 d . . .
C41 C 0.4495(3) 0.8767(12) 0.8866(8) 0.026(3) Uani 1 1 d . . .
C5 C 0.0531(3) 0.2099(10) 0.1729(7) 0.017(2) Uani 1 1 d . A .
C26 C 0.2072(3) 0.0585(11) 0.3539(7) 0.025(3) Uani 1 1 d . A .
C3 C 0.0400(3) 0.0261(11) 0.1378(7) 0.021(3) Uani 1 1 d . A .
C8 C 0.0314(4) -0.0772(13) 0.0923(8) 0.034(3) Uani 1 1 d . . .
C49 C 0.4621(4) 0.7856(12) 0.6907(8) 0.030(3) Uani 1 1 d . . .
C12 C 0.2195(3) 0.4440(11) 0.3300(7) 0.020(3) Uani 1 1 d . A .
C9 C 0.0519(4) 0.1651(15) 0.0311(8) 0.036(4) Uani 1 1 d . A .
C2 C 0.0380(3) 0.0360(11) 0.2152(7) 0.019(3) Uani 1 1 d . . .
C7 C 0.0266(4) -0.0544(12) 0.2666(9) 0.036(4) Uani 1 1 d . A .
C55 C 0.3710(4) 1.1126(13) 0.8891(9) 0.036(3) Uani 1 1 d . . .
C16 C 0.1671(4) 0.5684(12) 0.3573(8) 0.032(3) Uani 1 1 d . A .
C38 C 0.2315(3) 0.7197(13) 0.7477(9) 0.037(4) Uani 1 1 d . . .
C48 C 0.4783(3) 1.0419(12) 0.7238(9) 0.033(3) Uani 1 1 d . . .
C45 C 0.4467(3) 0.7918(11) 0.8277(7) 0.020(3) Uani 1 1 d . . .
C1 C 0.0455(3) 0.1484(11) 0.2370(6) 0.017(2) Uani 1 1 d . A .
C42 C 0.4609(3) 0.9774(11) 0.8550(8) 0.023(3) Uani 1 1 d . . .
C51 C 0.3142(4) 0.8565(12) 0.5819(7) 0.030(3) Uani 1 1 d . . .
C46 C 0.4451(4) 0.8535(15) 0.9669(8) 0.037(4) Uani 1 1 d . . .
C36 C 0.3418(4) 0.5639(13) 0.8745(8) 0.033(3) Uani 1 1 d . . .
C32 C 0.2869(3) 0.6699(11) 0.8226(7) 0.023(3) Uani 1 1 d . . .
C24 C 0.1554(3) 0.0696(11) 0.0865(7) 0.022(3) Uani 1 1 d . . .
C22 C 0.1302(3) -0.1138(11) 0.2894(9) 0.031(3) Uani 1 1 d . A .
C21 C 0.1168(8) -0.175(2) 0.2235(17) 0.034(7) Uani 0.50 1 d P A 1
C23' C 0.1355(6) -0.034(2) 0.0647(13) 0.019(5) Uani 0.50 1 d P A 1
C21' C 0.1435(6) -0.1263(19) 0.2070(14) 0.018(5) Uani 0.50 1 d P A 2
C23 C 0.1547(7) -0.045(3) 0.1272(17) 0.033(7) Uani 0.50 1 d P A 2
F4 F 0.2924(3) 0.1044(8) 0.5076(5) 0.050(3) Uani 1 1 d . . .
F2 F 0.3437(2) 0.1910(11) 0.5103(5) 0.061(3) Uani 1 1 d . . .
F1 F 0.3186(3) 0.3547(8) 0.5313(5) 0.055(3) Uani 1 1 d . . .
F14 F 0.4636(3) 1.3426(10) 0.7031(6) 0.058(3) Uani 1 1 d . . .
F17 F 0.4154(3) 1.4117(11) 0.5648(6) 0.065(3) Uani 1 1 d . . .
F15 F 0.4446(3) 1.5046(9) 0.6548(8) 0.077(4) Uani 1 1 d . . .
F18 F 0.4345(3) 1.2482(8) 0.6138(7) 0.062(3) Uani 1 1 d . . .
F16 F 0.4716(2) 1.3845(11) 0.5842(6) 0.057(3) Uani 1 1 d . . .
F13 F 0.4076(3) 1.3718(12) 0.6839(6) 0.070(4) Uani 1 1 d . . .
P4 P 0.05808(8) 0.6173(3) 0.35725(19) 0.0245(7) Uani 1 1 d . . .
P2 P 0.19494(10) 0.6724(3) 0.0154(2) 0.0351(9) Uani 1 1 d . . .
F11 F 0.1780(3) 0.5495(8) 0.0107(5) 0.050(2) Uani 1 1 d . . .
F8 F 0.2118(3) 0.7945(10) 0.0200(6) 0.068(3) Uani 1 1 d . . .
F10 F 0.2306(3) 0.6143(12) 0.0057(9) 0.086(4) Uani 1 1 d . . .
F7 F 0.1599(3) 0.7248(14) 0.0247(17) 0.182(13) Uani 1 1 d . . .
F12 F 0.1997(6) 0.6591(19) 0.1002(8) 0.161(11) Uani 1 1 d . . .
F21 F 0.0324(2) 0.6593(9) 0.2933(5) 0.048(2) Uani 1 1 d . . .
F20 F 0.0299(2) 0.6349(11) 0.4162(5) 0.057(3) Uani 1 1 d . . .
F22 F 0.0714(3) 0.7427(9) 0.3699(6) 0.057(3) Uani 1 1 d . . .
F24 F 0.0836(2) 0.5756(11) 0.4220(6) 0.063(3) Uani 1 1 d . . .
F23 F 0.0863(2) 0.5993(10) 0.2997(5) 0.055(3) Uani 1 1 d . . .
F19 F 0.0450(3) 0.4935(9) 0.3456(7) 0.068(3) Uani 1 1 d . . .
F9 F 0.1926(5) 0.6846(11) -0.0681(7) 0.114(7) Uani 1 1 d . . .

loop_
_atom_site_aniso_label
_atom_site_aniso_U_11
_atom_site_aniso_U_22
_atom_site_aniso_U_33
_atom_site_aniso_U_23
_atom_site_aniso_U_13
_atom_site_aniso_U_12
Fe4 0.0122(8) 0.0124(8) 0.0135(8) -0.0006(6) 0.0018(6) -0.0017(6)
Fe1 0.0161(8) 0.0130(8) 0.0157(8) 0.0021(6) 0.0020(6) -0.0022(6)
Fe3 0.0110(8) 0.0132(8) 0.0151(8) -0.0010(6) 0.0005(6) -0.0010(6)
Fe2 0.0123(8) 0.0122(8) 0.0205(9) -0.0004(7) 0.0006(6) 0.0003(6)
Ni1 0.0137(7) 0.0134(8) 0.0160(8) 0.0005(6) 0.0014(6) -0.0013(6)
Ni2 0.0120(7) 0.0139(8) 0.0140(7) -0.0016(6) 0.0007(5) -0.0021(5)
S5 0.0187(14) 0.0206(16) 0.0194(14) 0.0066(12) 0.0018(11) -0.0013(12)
S8 0.0129(13) 0.0181(15) 0.0151(14) 0.0006(11) 0.0017(10) 0.0005(11)
S1 0.0189(14) 0.0159(15) 0.0224(15) -0.0014(12) 0.0058(12) -0.0002(11)
S4 0.0176(14) 0.0202(15) 0.0150(14) -0.0027(11) 0.0026(11) 0.0013(11)
S9 0.0199(15) 0.0157(15) 0.0260(16) -0.0067(12) -0.0019(12) 0.0019(11)
S7 0.0157(13) 0.0192(15) 0.0167(14) 0.0027(11) 0.0005(11) -0.0021(11)
S12 0.0205(15) 0.0245(16) 0.0140(14) -0.0028(12) -0.0012(11) -0.0083(12)
S2 0.0161(14) 0.0150(15) 0.0219(15) 0.0022(11) -0.0013(11) 0.0006(11)
S10 0.0126(13) 0.0194(15) 0.0197(14) -0.0044(11) 0.0033(11) -0.0022(11)
S11 0.0139(13) 0.0149(14) 0.0170(14) 0.0000(11) 0.0014(10) 0.0011(11)
S3 0.0336(18) 0.0249(17) 0.0166(15) 0.0004(12) -0.0033(13) -0.0111(14)
S6 0.0188(15) 0.0141(15) 0.047(2) -0.0050(14) -0.0024(14) 0.0013(12)
P1 0.0227(16) 0.0247(18) 0.0204(16) 0.0049(13) -0.0014(13) -0.0021(13)
P3 0.0234(17) 0.0243(19) 0.037(2) 0.0020(15) -0.0002(15) -0.0058(14)
F3 0.036(5) 0.058(6) 0.022(4) 0.011(4) -0.001(3) 0.001(4)
F6 0.051(5) 0.039(5) 0.019(4) 0.004(3) -0.005(4) -0.004(4)
F5 0.024(4) 0.064(6) 0.045(5) 0.008(5) 0.003(4) 0.005(4)
C14 0.019(6) 0.010(6) 0.026(6) 0.005(5) 0.007(5) -0.003(5)
C25 0.022(6) 0.024(7) 0.024(6) 0.003(5) -0.005(5) -0.005(5)
C18 0.012(6) 0.033(8) 0.044(8) 0.006(6) 0.004(5) 0.006(5)
C4 0.010(6) 0.044(8) 0.021(6) -0.003(6) -0.004(5) 0.004(5)
C6 0.024(7) 0.036(8) 0.020(6) -0.008(6) 0.005(5) 0.005(6)
C43 0.012(5) 0.022(6) 0.025(6) 0.004(5) 0.000(5) 0.001(5)
C13 0.010(5) 0.013(6) 0.027(6) 0.003(5) 0.004(5) -0.004(4)
C35 0.021(6) 0.015(6) 0.026(6) 0.003(5) 0.010(5) -0.006(5)
C58 0.026(7) 0.025(7) 0.035(7) 0.015(6) -0.001(6) -0.003(6)
C47 0.032(8) 0.032(8) 0.036(8) -0.005(6) -0.006(6) -0.009(6)
C53 0.043(8) 0.035(8) 0.024(7) -0.012(6) 0.007(6) -0.006(7)
C28 0.024(6) 0.032(7) 0.017(6) 0.000(5) 0.003(5) -0.005(5)
C44 0.014(6) 0.022(7) 0.025(6) -0.007(5) 0.006(5) 0.004(5)
C56 0.028(7) 0.015(6) 0.050(9) -0.009(6) 0.011(6) 0.006(5)
C37 0.048(9) 0.037(8) 0.019(6) -0.004(6) 0.017(6) 0.001(7)
C34 0.025(7) 0.025(7) 0.032(7) 0.008(6) 0.005(5) -0.014(6)
C19 0.030(7) 0.041(8) 0.015(6) 0.009(6) 0.005(5) -0.002(6)
C57 0.024(7) 0.026(7) 0.046(9) 0.005(6) -0.003(6) 0.004(6)
C31 0.019(6) 0.019(6) 0.023(6) 0.003(5) 0.005(5) -0.002(5)
C33 0.013(6) 0.028(7) 0.026(7) 0.014(5) 0.004(5) -0.006(5)
C54 0.042(8) 0.030(8) 0.023(7) -0.002(6) 0.015(6) 0.000(6)
C27 0.017(6) 0.048(9) 0.021(6) -0.007(6) 0.009(5) -0.010(6)
C40 0.042(8) 0.010(6) 0.055(10) 0.002(6) 0.016(7) -0.002(6)
C20 0.022(6) 0.020(7) 0.040(8) 0.005(6) -0.004(6) 0.006(5)
C17 0.031(7) 0.035(8) 0.032(7) 0.004(6) -0.009(6) -0.014(6)
C52 0.036(8) 0.029(8) 0.025(7) 0.009(6) -0.010(6) 0.006(6)
C15 0.014(6) 0.022(6) 0.026(6) 0.006(5) 0.003(5) -0.003(5)
C10 0.022(6) 0.023(7) 0.036(8) 0.004(6) 0.002(6) 0.005(5)
C50 0.025(7) 0.028(8) 0.039(8) 0.009(6) 0.002(6) 0.005(6)
C11 0.022(6) 0.004(5) 0.036(7) -0.002(5) 0.005(5) -0.001(5)
C39 0.044(9) 0.043(9) 0.030(8) -0.004(7) -0.002(6) -0.030(7)
C41 0.015(6) 0.032(7) 0.029(7) 0.000(6) -0.004(5) 0.006(5)
C5 0.013(5) 0.017(6) 0.020(6) -0.001(5) 0.004(4) 0.005(5)
C26 0.032(7) 0.022(7) 0.022(6) 0.008(5) -0.008(5) 0.004(5)
C3 0.008(5) 0.026(7) 0.030(7) -0.010(5) -0.005(5) 0.002(5)
C8 0.024(7) 0.040(9) 0.038(8) -0.015(7) -0.006(6) -0.011(6)
C49 0.034(7) 0.023(7) 0.032(7) -0.011(6) 0.004(6) 0.009(6)
C12 0.019(6) 0.021(6) 0.022(6) 0.000(5) 0.001(5) -0.006(5)
C9 0.023(7) 0.065(11) 0.019(7) 0.011(7) 0.001(5) 0.009(7)
C2 0.013(5) 0.023(6) 0.023(6) 0.006(5) 0.003(5) -0.001(5)
C7 0.029(7) 0.029(8) 0.050(9) 0.025(7) 0.006(6) -0.012(6)
C55 0.029(7) 0.035(8) 0.044(9) -0.009(7) 0.012(6) 0.001(6)
C16 0.030(7) 0.032(8) 0.033(7) -0.011(6) 0.004(6) 0.006(6)
C38 0.017(7) 0.038(9) 0.058(10) 0.011(7) 0.003(6) 0.005(6)
C48 0.022(7) 0.028(7) 0.050(9) 0.016(7) 0.007(6) -0.006(6)
C45 0.008(5) 0.021(6) 0.032(7) 0.002(5) -0.001(5) 0.005(5)
C1 0.010(5) 0.025(6) 0.016(6) -0.006(5) -0.001(4) 0.004(5)
C42 0.014(6) 0.020(6) 0.036(7) -0.005(6) -0.003(5) 0.003(5)
C51 0.044(8) 0.027(7) 0.018(6) 0.011(5) 0.000(6) -0.010(6)
C46 0.034(8) 0.054(10) 0.022(7) 0.006(7) -0.002(6) 0.010(7)
C36 0.033(8) 0.040(9) 0.028(7) 0.016(6) 0.003(6) -0.001(6)
C32 0.028(7) 0.020(6) 0.022(6) 0.003(5) 0.010(5) -0.004(5)
C24 0.021(6) 0.027(7) 0.018(6) -0.002(5) 0.008(5) 0.004(5)
C22 0.026(7) 0.012(6) 0.055(9) 0.004(6) 0.004(6) -0.001(5)
C21 0.035(16) 0.027(15) 0.040(17) -0.002(13) -0.009(13) -0.001(13)
C23' 0.022(12) 0.014(12) 0.020(12) -0.017(10) -0.003(9) 0.004(10)
C21' 0.018(12) 0.008(11) 0.028(13) 0.000(9) -0.010(10) 0.004(9)
C23 0.017(13) 0.037(17) 0.046(17) -0.003(14) 0.003(12) 0.007(12)
F4 0.082(7) 0.033(5) 0.036(5) 0.001(4) -0.001(5) -0.011(5)
F2 0.035(5) 0.106(9) 0.041(5) 0.010(6) 0.002(4) 0.026(6)
F1 0.079(7) 0.038(5) 0.047(6) 0.007(4) -0.002(5) -0.036(5)
F14 0.055(6) 0.063(7) 0.056(6) 0.018(5) -0.015(5) -0.001(5)
F17 0.049(6) 0.078(8) 0.064(7) 0.020(6) -0.026(5) -0.007(6)
F15 0.078(8) 0.032(6) 0.119(11) -0.020(6) -0.031(7) -0.003(5)
F18 0.080(8) 0.030(5) 0.074(7) -0.005(5) 0.004(6) -0.022(5)
F16 0.035(5) 0.089(8) 0.049(6) 0.002(6) 0.009(4) -0.016(5)
F13 0.043(6) 0.119(11) 0.051(6) -0.015(7) 0.019(5) -0.009(6)
P4 0.0188(16) 0.0297(19) 0.0249(17) 0.0045(14) -0.0002(13) -0.0017(14)
P2 0.036(2) 0.034(2) 0.036(2) -0.0152(17) 0.0014(16) -0.0038(17)
F11 0.063(6) 0.036(5) 0.053(6) -0.011(4) 0.012(5) -0.010(5)
F8 0.084(8) 0.058(7) 0.063(7) -0.019(6) 0.014(6) -0.037(6)
F10 0.041(6) 0.077(9) 0.140(13) 0.027(9) 0.008(7) 0.003(6)
F7 0.046(8) 0.074(10) 0.43(4) -0.122(17) 0.052(14) -0.001(7)
F12 0.25(2) 0.19(2) 0.040(8) -0.028(10) 0.033(11) -0.155(19)
F21 0.033(5) 0.063(6) 0.046(5) 0.014(5) -0.012(4) -0.002(4)
F20 0.040(5) 0.097(9) 0.034(5) -0.005(5) 0.015(4) -0.003(5)
F22 0.070(7) 0.047(6) 0.053(6) -0.002(5) 0.003(5) -0.028(5)
F24 0.034(5) 0.107(10) 0.047(6) 0.035(6) -0.010(4) 0.001(6)
F23 0.032(5) 0.089(8) 0.045(6) 0.007(5) 0.014(4) 0.015(5)
F19 0.082(8) 0.029(5) 0.093(9) 0.001(6) 0.000(7) -0.006(5)
F9 0.24(2) 0.048(7) 0.052(8) 0.016(6) -0.052(10) -0.032(10)

loop_
_atom_type_symbol
_atom_type_description
_atom_type_scat_dispersion_real
_atom_type_scat_dispersion_imag
_atom_type_scat_source
C C 0.0033 0.0016 'International Tables Vol C Tables 4.2.6.8 and 6.1.1.4'
H H 0.0000 0.0000 'International Tables Vol C Tables 4.2.6.8 and 6.1.1.4'
F F 0.0171 0.0103 'International Tables Vol C Tables 4.2.6.8 and 6.1.1.4'
P P 0.1023 0.0942 'International Tables Vol C Tables 4.2.6.8 and 6.1.1.4'
S S 0.1246 0.1234 'International Tables Vol C Tables 4.2.6.8 and 6.1.1.4'
Fe Fe 0.3463 0.8444 'International Tables Vol C Tables 4.2.6.8 and 6.1.1.4'
Ni Ni 0.3393 1.1124 'International Tables Vol C Tables 4.2.6.8 and 6.1.1.4'
Cl Cl 0.1484 0.1585 'International Tables Vol C Tables 4.2.6.8 and 6.1.1.4'

loop_
_geom_angle_atom_site_label_1
_geom_angle_atom_site_label_2
_geom_angle_atom_site_label_3
_geom_angle
C11 Fe4 C14 65.8(5)
C11 Fe4 C15 39.5(5)
C14 Fe4 C15 39.4(5)
C11 Fe4 C12 39.1(5)
C14 Fe4 C12 65.2(5)
C15 Fe4 C12 65.7(5)
C11 Fe4 C13 65.6(5)
C14 Fe4 C13 38.6(5)
C15 Fe4 C13 65.5(4)
C12 Fe4 C13 38.9(5)
C11 Fe4 S10 94.9(3)
C14 Fe4 S10 121.6(3)
C15 Fe4 S10 90.2(3)
C12 Fe4 S10 130.4(3)
C13 Fe4 S10 155.7(3)
C11 Fe4 S12 105.0(4)
C14 Fe4 S12 147.9(3)
C15 Fe4 S12 144.1(4)
C12 Fe4 S12 88.1(3)
C13 Fe4 S12 109.3(3)
S10 Fe4 S12 88.92(12)
C11 Fe4 S11 155.4(4)
C14 Fe4 S11 91.7(3)
C15 Fe4 S11 125.9(4)
C12 Fe4 S11 123.3(3)
C13 Fe4 S11 90.7(3)
S10 Fe4 S11 106.09(12)
S12 Fe4 S11 88.53(12)
C11 Fe4 Ni2 139.6(4)
C14 Fe4 Ni2 105.6(3)
C15 Fe4 Ni2 108.2(3)
C12 Fe4 Ni2 170.7(3)
C13 Fe4 Ni2 132.9(3)
S10 Fe4 Ni2 54.43(9)
S12 Fe4 Ni2 100.32(10)
S11 Fe4 Ni2 53.67(8)
C32 Fe1 C31 39.5(5)
C32 Fe1 C33 39.7(5)
C31 Fe1 C33 65.9(5)
C32 Fe1 C34 65.2(5)
C31 Fe1 C34 65.5(5)
C33 Fe1 C34 37.9(5)
C32 Fe1 C35 66.3(5)
C31 Fe1 C35 39.9(5)
C33 Fe1 C35 65.1(5)
C34 Fe1 C35 38.7(5)
C32 Fe1 S1 124.5(4)
C31 Fe1 S1 90.9(3)
C33 Fe1 S1 155.3(4)
C34 Fe1 S1 125.6(4)
C35 Fe1 S1 91.7(3)
C32 Fe1 S3 144.7(4)
C31 Fe1 S3 148.2(4)
C33 Fe1 S3 105.3(4)
C34 Fe1 S3 88.7(4)
C35 Fe1 S3 108.2(4)
S1 Fe1 S3 89.67(13)
C32 Fe1 S2 89.6(4)
C31 Fe1 S2 121.8(4)
C33 Fe1 S2 93.3(4)
C34 Fe1 S2 127.3(4)
C35 Fe1 S2 155.4(3)
S1 Fe1 S2 106.93(13)
S3 Fe1 S2 88.22(13)
C32 Fe1 Ni1 106.6(4)
C31 Fe1 Ni1 105.9(3)
C33 Fe1 Ni1 137.4(4)
C34 Fe1 Ni1 171.0(4)
C35 Fe1 Ni1 135.9(4)
S1 Fe1 Ni1 54.97(9)
S3 Fe1 Ni1 100.33(11)
S2 Fe1 Ni1 53.84(9)
C5 Fe3 C2 65.0(5)
C5 Fe3 C4 40.2(5)
C2 Fe3 C4 64.7(5)
C5 Fe3 C1 38.7(5)
C2 Fe3 C1 38.8(5)
C4 Fe3 C1 65.7(5)
C5 Fe3 C3 65.6(5)
C2 Fe3 C3 38.4(5)
C4 Fe3 C3 38.5(5)
C1 Fe3 C3 65.0(4)
C5 Fe3 S8 92.0(3)
C2 Fe3 S8 155.7(3)
C4 Fe3 S8 92.9(4)
C1 Fe3 S8 124.9(4)
C3 Fe3 S8 126.3(4)
C5 Fe3 S7 122.1(3)
C2 Fe3 S7 92.2(3)
C4 Fe3 S7 154.6(4)
C1 Fe3 S7 90.0(3)
C3 Fe3 S7 125.9(4)
S8 Fe3 S7 107.57(12)
C5 Fe3 S9 147.5(3)
C2 Fe3 S9 106.2(4)
C4 Fe3 S9 107.3(4)
C1 Fe3 S9 144.8(4)
C3 Fe3 S9 88.0(3)
S8 Fe3 S9 88.89(12)
S7 Fe3 S9 88.33(13)
C5 Fe3 Ni2 106.6(3)
C2 Fe3 Ni2 136.1(3)
C4 Fe3 Ni2 137.3(4)
C1 Fe3 Ni2 106.7(3)
C3 Fe3 Ni2 171.4(3)
S8 Fe3 Ni2 55.53(9)
S7 Fe3 Ni2 54.17(9)
S9 Fe3 Ni2 100.62(10)
C43 Fe2 C44 39.2(5)
C43 Fe2 C42 39.0(5)
C44 Fe2 C42 65.5(5)
C43 Fe2 C45 65.3(5)
C44 Fe2 C45 38.7(5)
C42 Fe2 C45 65.5(5)
C43 Fe2 C41 65.0(5)
C44 Fe2 C41 65.5(5)
C42 Fe2 C41 38.2(5)
C45 Fe2 C41 39.8(5)
C43 Fe2 S5 97.0(4)
C44 Fe2 S5 87.4(4)
C42 Fe2 S5 134.3(4)
C45 Fe2 S5 115.0(4)
C41 Fe2 S5 152.6(4)
C43 Fe2 S4 154.6(4)
C44 Fe2 S4 133.0(4)
C42 Fe2 S4 118.2(4)
C45 Fe2 S4 97.0(3)
C41 Fe2 S4 89.7(4)
S5 Fe2 S4 107.28(12)
C43 Fe2 S6 98.7(4)
C44 Fe2 S6 136.3(4)
C42 Fe2 S6 88.2(4)
C45 Fe2 S6 152.9(4)
C41 Fe2 S6 114.4(4)
S5 Fe2 S6 87.60(14)
S4 Fe2 S6 89.66(13)
C43 Fe2 Ni1 143.5(4)
C44 Fe2 Ni1 110.4(3)
C42 Fe2 Ni1 168.2(4)
C45 Fe2 Ni1 104.1(3)
C41 Fe2 Ni1 130.1(4)
S5 Fe2 Ni1 54.03(9)
S4 Fe2 Ni1 55.62(9)
S6 Fe2 Ni1 101.32(11)
S5 Ni1 S2 115.79(13)
S5 Ni1 S1 102.49(12)
S2 Ni1 S1 107.74(13)
S5 Ni1 S4 107.64(13)
S2 Ni1 S4 105.89(12)
S1 Ni1 S4 117.75(13)
S5 Ni1 Fe2 55.30(9)
S2 Ni1 Fe2 140.46(11)
S1 Ni1 Fe2 111.80(10)
S4 Ni1 Fe2 54.73(9)
S5 Ni1 Fe1 135.49(11)
S2 Ni1 Fe1 55.57(9)
S1 Ni1 Fe1 54.08(9)
S4 Ni1 Fe1 116.75(10)
Fe2 Ni1 Fe1 160.64(8)
S7 Ni2 S11 116.76(12)
S7 Ni2 S10 104.17(12)
S11 Ni2 S10 106.60(12)
S7 Ni2 S8 107.61(12)
S11 Ni2 S8 108.03(12)
S10 Ni2 S8 113.87(12)
S7 Ni2 Fe3 55.28(9)
S11 Ni2 Fe3 142.86(10)
S10 Ni2 Fe3 110.50(10)
S8 Ni2 Fe3 54.46(9)
S7 Ni2 Fe4 137.75(10)
S11 Ni2 Fe4 55.17(9)
S10 Ni2 Fe4 53.46(8)
S8 Ni2 Fe4 114.22(10)
Fe3 Ni2 Fe4 157.83(8)
C58 S5 Ni1 111.8(4)
C58 S5 Fe2 107.0(5)
Ni1 S5 Fe2 70.67(10)
C24 S8 Fe3 106.8(4)
C24 S8 Ni2 107.2(4)
Fe3 S8 Ni2 70.01(10)
C54 S1 Fe1 107.6(5)
C54 S1 Ni1 108.2(5)
Fe1 S1 Ni1 70.95(10)
C56 S4 Fe2 106.3(5)
C56 S4 Ni1 106.9(5)
Fe2 S4 Ni1 69.65(10)
C21' S9 C23 60.2(12)
C21' S9 C23' 101.6(11)
C23 S9 C23' 43.0(12)
C21' S9 C21 39.9(12)
C23 S9 C21 99.7(14)
C23' S9 C21 137.7(12)
C21' S9 Fe3 106.4(8)
C23 S9 Fe3 103.6(10)
C23' S9 Fe3 104.2(7)
C21 S9 Fe3 104.2(10)
C22 S7 Ni2 111.3(4)
C22 S7 Fe3 108.2(5)
Ni2 S7 Fe3 70.55(10)
C25 S12 C28 102.7(6)
C25 S12 Fe4 104.0(4)
C28 S12 Fe4 104.9(4)
C52 S2 Ni1 111.6(5)
C52 S2 Fe1 104.9(5)
Ni1 S2 Fe1 70.59(10)
C27 S10 Fe4 106.2(4)
C27 S10 Ni2 108.4(5)
Fe4 S10 Ni2 72.11(10)
C26 S11 Ni2 110.0(5)
C26 S11 Fe4 106.8(4)
Ni2 S11 Fe4 71.16(10)
C53 S3 C51 102.4(7)
C53 S3 Fe1 103.6(5)
C51 S3 Fe1 104.9(4)
C55 S6 C57 101.0(7)
C55 S6 Fe2 104.6(5)
C57 S6 Fe2 105.4(5)
F1 P1 F2 89.8(7)
F1 P1 F5 90.5(6)
F2 P1 F5 179.7(7)
F1 P1 F4 178.5(6)
F2 P1 F4 90.8(7)
F5 P1 F4 88.9(6)
F1 P1 F6 90.4(5)
F2 P1 F6 90.7(5)
F5 P1 F6 89.4(5)
F4 P1 F6 91.0(5)
F1 P1 F3 89.8(5)
F2 P1 F3 89.7(5)
F5 P1 F3 90.1(5)
F4 P1 F3 88.8(5)
F6 P1 F3 179.5(5)
F15 P3 F13 90.4(8)
F15 P3 F18 179.3(8)
F13 P3 F18 90.3(7)
F15 P3 F16 88.9(7)
F13 P3 F16 179.1(8)
F18 P3 F16 90.4(6)
F15 P3 F17 90.1(7)
F13 P3 F17 90.2(7)
F18 P3 F17 89.8(7)
F16 P3 F17 89.1(6)
F15 P3 F14 90.1(7)
F13 P3 F14 90.7(7)
F18 P3 F14 89.9(6)
F16 P3 F14 90.0(6)
F17 P3 F14 179.1(7)
C13 C14 C15 109.3(11)
C13 C14 C19 124.2(11)
C15 C14 C19 126.1(11)
C13 C14 Fe4 72.7(7)
C15 C14 Fe4 70.2(7)
C19 C14 Fe4 129.5(9)
C26 C25 S12 109.9(9)
C3 C4 C5 107.7(11)
C3 C4 C9 126.9(13)
C5 C4 C9 125.0(13)
C3 C4 Fe3 71.8(7)
C5 C4 Fe3 69.6(7)
C9 C4 Fe3 129.7(9)
C42 C43 C44 109.5(11)
C42 C43 C48 126.1(12)
C44 C43 C48 124.2(12)
C42 C43 Fe2 72.3(7)
C44 C43 Fe2 72.1(7)
C48 C43 Fe2 126.0(9)
C12 C13 C14 107.4(10)
C12 C13 C18 125.4(12)
C14 C13 C18 127.2(12)
C12 C13 Fe4 70.2(6)
C14 C13 Fe4 68.7(6)
C18 C13 Fe4 128.2(9)
C34 C35 C31 106.6(11)
C34 C35 C40 129.4(13)
C31 C35 C40 123.9(12)
C34 C35 Fe1 70.7(7)
C31 C35 Fe1 69.0(7)
C40 C35 Fe1 128.4(9)
C57 C58 S5 111.7(9)
C54 C53 S3 112.9(9)
C27 C28 S12 107.0(9)
C43 C44 C45 107.8(11)
C43 C44 C49 126.7(12)
C45 C44 C49 125.1(12)
C43 C44 Fe2 68.7(7)
C45 C44 Fe2 71.4(7)
C49 C44 Fe2 130.9(9)
C55 C56 S4 111.1(9)
C33 C34 C35 109.9(12)
C33 C34 C39 126.2(13)
C35 C34 C39 123.9(13)
C33 C34 Fe1 70.4(7)
C35 C34 Fe1 70.7(7)
C39 C34 Fe1 126.6(9)
C58 C57 S6 108.0(9)
C32 C31 C35 107.7(11)
C32 C31 C36 126.8(12)
C35 C31 C36 125.2(12)
C32 C31 Fe1 70.2(7)
C35 C31 Fe1 71.1(7)
C36 C31 Fe1 129.0(9)
C34 C33 C32 108.6(11)
C34 C33 C38 127.9(13)
C32 C33 C38 123.4(13)
C34 C33 Fe1 71.7(7)
C32 C33 Fe1 69.7(7)
C38 C33 Fe1 127.5(9)
C53 C54 S1 110.4(10)
C28 C27 S10 112.7(8)
C51 C52 S2 112.0(9)
C14 C15 C11 107.3(10)
C14 C15 C20 126.7(12)
C11 C15 C20 125.9(11)
C14 C15 Fe4 70.3(7)
C11 C15 Fe4 70.2(7)
C20 C15 Fe4 127.4(9)
C12 C11 C15 108.5(10)
C12 C11 C16 124.7(12)
C15 C11 C16 126.7(12)
C12 C11 Fe4 72.2(7)
C15 C11 Fe4 70.3(7)
C16 C11 Fe4 126.9(9)
C42 C41 C45 107.7(12)
C42 C41 C46 127.1(13)
C45 C41 C46 124.8(13)
C42 C41 Fe2 70.1(7)
C45 C41 Fe2 69.9(7)
C46 C41 Fe2 131.2(9)
C1 C5 C4 107.3(11)
C1 C5 C10 128.9(11)
C4 C5 C10 123.5(12)
C1 C5 Fe3 71.1(7)
C4 C5 Fe3 70.2(7)
C10 C5 Fe3 129.1(8)
C25 C26 S11 111.7(9)
C4 C3 C2 107.7(11)
C4 C3 C8 126.1(12)
C2 C3 C8 126.2(13)
C4 C3 Fe3 69.7(7)
C2 C3 Fe3 69.6(7)
C8 C3 Fe3 128.4(9)
C11 C12 C13 107.6(11)
C11 C12 C17 125.8(12)
C13 C12 C17 126.6(12)
C11 C12 Fe4 68.7(6)
C13 C12 Fe4 70.9(6)
C17 C12 Fe4 128.3(9)
C3 C2 C1 109.6(11)
C3 C2 C7 125.8(13)
C1 C2 C7 124.3(12)
C3 C2 Fe3 72.0(7)
C1 C2 Fe3 70.9(7)
C7 C2 Fe3 127.9(9)
C56 C55 S6 111.2(10)
C44 C45 C41 107.0(11)
C44 C45 C50 129.0(12)
C41 C45 C50 123.6(12)
C44 C45 Fe2 69.9(7)
C41 C45 Fe2 70.3(7)
C50 C45 Fe2 130.2(9)
C2 C1 C5 107.8(10)
C2 C1 C6 126.0(11)
C5 C1 C6 125.7(11)
C2 C1 Fe3 70.3(6)
C5 C1 Fe3 70.2(6)
C6 C1 Fe3 131.3(8)
C41 C42 C43 108.0(11)
C41 C42 C47 125.7(13)
C43 C42 C47 126.2(12)
C41 C42 Fe2 71.7(7)
C43 C42 Fe2 68.6(7)
C47 C42 Fe2 127.8(9)
C52 C51 S3 106.8(9)
C31 C32 C33 107.2(11)
C31 C32 C37 125.3(12)
C33 C32 C37 127.2(12)
C31 C32 Fe1 70.4(7)
C33 C32 Fe1 70.6(7)
C37 C32 Fe1 129.0(9)
C23' C24 C23 52.1(15)
C23' C24 S8 111.2(11)
C23 C24 S8 110.0(12)
C21 C22 C21' 47.4(16)
C21 C22 S7 111.8(14)
C21' C22 S7 108.8(11)
C22 C21 S9 112.4(18)
C24 C23' S9 110.2(13)
C22 C21' S9 109.2(14)
C22 C21' C23 142.3(18)
S9 C21' C23 60.7(11)
C24 C23 C21' 149(2)
C24 C23 S9 108.6(16)
C21' C23 S9 59.2(12)
F19 P4 F23 91.1(7)
F19 P4 F24 90.0(7)
F23 P4 F24 90.3(6)
F19 P4 F20 88.9(7)
F23 P4 F20 179.3(6)
F24 P4 F20 89.0(6)
F19 P4 F22 179.4(7)
F23 P4 F22 89.2(6)
F24 P4 F22 89.6(7)
F20 P4 F22 90.8(6)
F19 P4 F21 90.2(6)
F23 P4 F21 90.2(5)
F24 P4 F21 179.5(7)
F20 P4 F21 90.6(6)
F22 P4 F21 90.3(6)
F7 P2 F9 93.2(14)
F7 P2 F12 90.1(15)
F9 P2 F12 176.6(13)
F7 P2 F10 178.1(8)
F9 P2 F10 86.9(10)
F12 P2 F10 89.9(12)
F7 P2 F8 89.8(8)
F9 P2 F8 88.4(7)
F12 P2 F8 90.6(8)
F10 P2 F8 92.0(7)
F7 P2 F11 90.2(7)
F9 P2 F11 91.5(6)
F12 P2 F11 89.5(7)
F10 P2 F11 87.9(7)
F8 P2 F11 179.9(8)

loop_
_geom_bond_atom_site_label_1
_geom_bond_atom_site_label_2
_geom_bond_distance
Fe4 C11 2.115(11)
Fe4 C14 2.118(12)
Fe4 C15 2.116(12)
Fe4 C12 2.162(12)
Fe4 C13 2.170(11)
Fe4 S10 2.186(3)
Fe4 S12 2.233(3)
Fe4 S11 2.246(3)
Fe4 Ni2 2.590(2)
Fe1 C32 2.117(12)
Fe1 C31 2.120(12)
Fe1 C33 2.130(11)
Fe1 C34 2.147(13)
Fe1 C35 2.147(12)
Fe1 S1 2.193(3)
Fe1 S3 2.229(3)
Fe1 S2 2.238(3)
Fe1 Ni1 2.559(2)
Fe3 C5 2.131(12)
Fe3 C2 2.134(11)
Fe3 C4 2.139(12)
Fe3 C1 2.142(11)
Fe3 C3 2.166(11)
Fe3 S8 2.209(3)
Fe3 S7 2.223(3)
Fe3 S9 2.237(3)
Fe3 Ni2 2.551(2)
Fe2 C43 2.092(12)
Fe2 C44 2.136(12)
Fe2 C42 2.141(12)
Fe2 C45 2.157(12)
Fe2 C41 2.161(13)
Fe2 S5 2.217(3)
Fe2 S4 2.215(3)
Fe2 S6 2.223(4)
Fe2 Ni1 2.544(2)
Ni1 S5 2.182(3)
Ni1 S2 2.191(3)
Ni1 S1 2.217(3)
Ni1 S4 2.240(3)
Ni2 S7 2.193(3)
Ni2 S11 2.205(3)
Ni2 S10 2.214(3)
Ni2 S8 2.238(3)
S5 C58 1.830(14)
S8 C24 1.842(12)
S1 C54 1.851(13)
S4 C56 1.845(13)
S9 C21' 1.79(2)
S9 C23 1.82(3)
S9 C23' 1.83(3)
S9 C21 1.86(3)
S7 C22 1.844(13)
S12 C25 1.844(14)
S12 C28 1.828(13)
S2 C52 1.828(13)
S10 C27 1.827(13)
S11 C26 1.829(12)
S3 C53 1.821(15)
S3 C51 1.839(14)
S6 C55 1.813(15)
S6 C57 1.846(15)
P1 F1 1.573(9)
P1 F2 1.577(10)
P1 F5 1.587(9)
P1 F4 1.601(10)
P1 F6 1.608(8)
P1 F3 1.608(8)
P3 F15 1.570(11)
P3 F13 1.566(10)
P3 F18 1.590(10)
P3 F16 1.597(10)
P3 F17 1.601(10)
P3 F14 1.582(10)
C14 C13 1.418(17)
C14 C15 1.428(17)
C14 C19 1.495(18)
C25 C26 1.519(18)
C18 C13 1.482(17)
C4 C3 1.42(2)
C4 C5 1.466(18)
C4 C9 1.492(18)
C6 C1 1.502(16)
C43 C42 1.416(18)
C43 C44 1.419(18)
C43 C48 1.521(18)
C13 C12 1.444(17)
C35 C34 1.422(19)
C35 C31 1.457(18)
C35 C40 1.487(18)
C58 C57 1.48(2)
C47 C42 1.513(19)
C53 C54 1.51(2)
C28 C27 1.52(2)
C44 C45 1.421(18)
C44 C49 1.489(17)
C56 C55 1.52(2)
C37 C32 1.482(19)
C34 C33 1.39(2)
C34 C39 1.506(19)
C31 C32 1.431(18)
C31 C36 1.514(19)
C33 C32 1.442(18)
C33 C38 1.495(18)
C20 C15 1.483(17)
C17 C12 1.503(18)
C52 C51 1.49(2)
C15 C11 1.428(18)
C10 C5 1.495(18)
C50 C45 1.481(19)
C11 C12 1.433(17)
C11 C16 1.503(17)
C41 C42 1.41(2)
C41 C45 1.470(19)
C41 C46 1.499(19)
C5 C1 1.416(17)
C3 C2 1.414(18)
C3 C8 1.508(18)
C2 C1 1.421(18)
C2 C7 1.504(17)
C24 C23' 1.50(3)
C24 C23 1.55(3)
C22 C21 1.47(3)
C22 C21' 1.61(3)
C21' C23 1.81(4)
P4 F19 1.570(11)
P4 F23 1.571(9)
P4 F24 1.590(9)
P4 F20 1.587(9)
P4 F22 1.594(10)
P4 F21 1.584(9)
P2 F7 1.527(13)
P2 F9 1.520(13)
P2 F12 1.548(15)
P2 F10 1.580(13)
P2 F8 1.596(11)
P2 F11 1.607(10)
